data_4319686
loop_
_publ_author_name
'James W. Raebiger'
'Jamie L. Manson'
'Roger D. Sommer'
'Urs Geiser'
'Arnold L. Rheingold'
'Joel S. Miller'

_publ_section_title
;
 1-D and 2-D Homoleptic Dicyanamide Structures, [Ph4P]2{CoII[N(CN)2]4} and
 [Ph4P]{M[N(CN)2]3} (M = Mn, Co)
;
_journal_name_full 'Inorganic Chemistry'
_journal_page_first 2578
_journal_page_last 2581
_journal_paper_doi 10.1021/ic001379t
_journal_volume 40
_journal_year 2001
_chemical_formula_moiety (Ph4P){Mn[N(CN)2]3}
_chemical_formula_sum 'C30 H20 Mn N9 P'
_chemical_formula_weight 592.46
_chemical_name_systematic
;
 ?
;
_space_group_IT_number 13
_symmetry_cell_setting monoclinic
_symmetry_space_group_name_Hall '-P 2yac'
_symmetry_space_group_name_H-M 'P 1 2/n 1'
_atom_sites_solution_hydrogens geom
_atom_sites_solution_primary direct
_atom_sites_solution_secondary difmap
_audit_creation_method SHELXL-97
_cell_angle_alpha 90.00
_cell_angle_beta 99.663(2)
_cell_angle_gamma 90.00
_cell_formula_units_Z 2
_cell_length_a 13.3903(6)
_cell_length_b 7.5745(3)
_cell_length_c 14.3935(6)
_cell_measurement_temperature 295(2)
_cell_measurement_theta_max 28.194
_cell_measurement_theta_min 2.994
_cell_volume 1439.15(11)
_computing_cell_refinement 'Bruker SMART'
_computing_data_collection 'Bruker SMART'
_computing_data_reduction 'Bruker SHELXTL'
_computing_molecular_graphics 'Bruker SHELXTL'
_computing_publication_material 'Bruker SHELXTL'
_computing_structure_refinement 'SHELXL-97 (Sheldrick, 1997)'
_computing_structure_solution 'SHELXS-97 (Sheldrick, 1990)'
_diffrn_ambient_temperature 295(2)
_diffrn_measured_fraction_theta_full 0.948
_diffrn_measured_fraction_theta_max 0.948
_diffrn_measurement_device_type 'CCD area detector'
_diffrn_measurement_method 'omega scans'
_diffrn_radiation_monochromator graphite
_diffrn_radiation_source 'fine-focus sealed tube'
_diffrn_radiation_type MoK\a
_diffrn_radiation_wavelength 0.71073
_diffrn_reflns_av_R_equivalents 0.0358
_diffrn_reflns_av_sigmaI/netI 0.0328
_diffrn_reflns_limit_h_max 17
_diffrn_reflns_limit_h_min -17
_diffrn_reflns_limit_k_max 9
_diffrn_reflns_limit_k_min -10
_diffrn_reflns_limit_l_max 14
_diffrn_reflns_limit_l_min -19
_diffrn_reflns_number 9621
_diffrn_reflns_theta_full 28.25
_diffrn_reflns_theta_max 28.25
_diffrn_reflns_theta_min 1.92
_diffrn_standards_decay_% 0
_exptl_absorpt_coefficient_mu 0.551
_exptl_absorpt_correction_type integration
_exptl_crystal_colour colorless
_exptl_crystal_density_diffrn 1.367
_exptl_crystal_density_method 'not measured'
_exptl_crystal_description block
_exptl_crystal_F_000 606
_exptl_crystal_size_max 0.4
_exptl_crystal_size_mid 0.3
_exptl_crystal_size_min 0.2
_refine_diff_density_max 0.310
_refine_diff_density_min -0.266
_refine_diff_density_rms 0.043
_refine_ls_extinction_method none
_refine_ls_goodness_of_fit_ref 1.064
_refine_ls_hydrogen_treatment mixed
_refine_ls_matrix_type full
_refine_ls_number_parameters 198
_refine_ls_number_reflns 3378
_refine_ls_number_restraints 0
_refine_ls_restrained_S_all 1.064
_refine_ls_R_factor_all 0.0506
_refine_ls_R_factor_gt 0.0344
_refine_ls_shift/su_max 0.004
_refine_ls_shift/su_mean 0.000
_refine_ls_structure_factor_coef Fsqd
_refine_ls_weighting_details 'calc w=1/[\s^2^(Fo^2^)+(0.0493P)^2^+0.0927P] where P=(Fo^2^+2Fc^2^)/3'
_refine_ls_weighting_scheme calc
_refine_ls_wR_factor_gt 0.0894
_refine_ls_wR_factor_ref 0.0949
_reflns_number_gt 2570
_reflns_number_total 3378
_reflns_threshold_expression >2sigma(I)
_cod_data_source_file ic001379t_3.cif
_cod_data_source_block jlm1
_cod_original_cell_volume 1439.15(10)
_cod_database_code 4319686

loop_
_symmetry_equiv_pos_as_xyz
'x, y, z'
'-x+1/2, y, -z+1/2'
'-x, -y, -z'
'x-1/2, -y, z-1/2'

loop_
_atom_site_label
_atom_site_type_symbol
_atom_site_fract_x
_atom_site_fract_y
_atom_site_fract_z
_atom_site_U_iso_or_equiv
_atom_site_adp_type
_atom_site_occupancy
_atom_site_symmetry_multiplicity
_atom_site_calc_flag
_atom_site_refinement_flags
_atom_site_disorder_assembly
_atom_site_disorder_group
Mn1 Mn 0.2500 0.03256(4) 0.2500 0.04049(12) Uani 1 2 d S . .
N1 N 0.31815(13) -0.1795(2) 0.17597(12) 0.0618(4) Uani 1 1 d . . .
N2 N 0.35152(17) -0.4656(2) 0.11037(13) 0.0740(5) Uani 1 1 d . . .
N3 N 0.31766(12) -0.75110(19) 0.17719(11) 0.0585(4) Uani 1 1 d . . .
C1 C 0.33072(14) -0.3173(2) 0.14847(12) 0.0493(4) Uani 1 1 d . . .
C2 C 0.33064(14) -0.6134(2) 0.14853(12) 0.0493(4) Uani 1 1 d . . .
N4 N 0.3933(3) 0.0251(5) 0.3600(3) 0.0522(6) Uiso 0.50 1 d P . .
N5 N 0.5540(3) 0.0317(6) 0.4627(3) 0.0919(14) Uani 0.50 1 d P . .
N6 N 0.6275(3) -0.0335(5) 0.6192(3) 0.0522(6) Uiso 0.50 1 d P . .
C3 C 0.4616(3) 0.0299(6) 0.4176(3) 0.0500(9) Uani 0.50 1 d P . .
C4 C 0.5829(3) 0.0004(5) 0.5506(3) 0.0514(10) Uani 0.50 1 d P . .
P1 P 0.7500 0.21553(8) 0.2500 0.04467(16) Uani 1 2 d S . .
C5 C 0.67103(12) 0.3545(2) 0.30803(12) 0.0471(4) Uani 1 1 d . . .
C6 C 0.56728(13) 0.3313(3) 0.29777(13) 0.0582(5) Uani 1 1 d . . .
H6A H 0.5360 0.2413 0.2595 0.070 Uiso 1 1 calc R . .
C7 C 0.51041(15) 0.4413(3) 0.34419(15) 0.0667(6) Uani 1 1 d . . .
H7A H 0.4407 0.4251 0.3374 0.080 Uiso 1 1 calc R . .
C8 C 0.55585(16) 0.5750(3) 0.40055(15) 0.0656(5) Uani 1 1 d . . .
H8A H 0.5169 0.6492 0.4315 0.079 Uiso 1 1 calc R . .
C9 C 0.65893(16) 0.5992(3) 0.41117(15) 0.0682(6) Uani 1 1 d . . .
H9A H 0.6895 0.6897 0.4494 0.082 Uiso 1 1 calc R . .
C10 C 0.71700(15) 0.4899(3) 0.36544(15) 0.0612(5) Uani 1 1 d . . .
H10A H 0.7867 0.5064 0.3728 0.073 Uiso 1 1 calc R . .
C11 C 0.82417(12) 0.0685(2) 0.33226(12) 0.0462(4) Uani 1 1 d . . .
C12 C 0.87645(14) -0.0667(3) 0.29532(14) 0.0577(5) Uani 1 1 d . . .
H12A H 0.8784 -0.0705 0.2311 0.069 Uiso 1 1 calc R . .
C13 C 0.92509(14) -0.1943(3) 0.35426(16) 0.0624(5) Uani 1 1 d . . .
H13A H 0.9605 -0.2842 0.3301 0.075 Uiso 1 1 calc R . .
C14 C 0.92106(15) -0.1883(3) 0.44895(16) 0.0669(6) Uani 1 1 d . . .
H14A H 0.9529 -0.2759 0.4885 0.080 Uiso 1 1 calc R . .
C15 C 0.87067(17) -0.0546(3) 0.48586(14) 0.0646(5) Uani 1 1 d . . .
H15A H 0.8698 -0.0510 0.5503 0.077 Uiso 1 1 calc R . .
C16 C 0.82120(14) 0.0746(2) 0.42771(12) 0.0533(4) Uani 1 1 d . . .
H16A H 0.7864 0.1645 0.4525 0.064 Uiso 1 1 calc R . .

loop_
_atom_site_aniso_label
_atom_site_aniso_U_11
_atom_site_aniso_U_22
_atom_site_aniso_U_33
_atom_site_aniso_U_23
_atom_site_aniso_U_13
_atom_site_aniso_U_12
Mn1 0.0468(2) 0.02435(17) 0.0464(2) 0.000 -0.00337(14) 0.000
N1 0.0752(11) 0.0344(8) 0.0797(11) 0.0006(7) 0.0247(9) 0.0048(7)
N2 0.1298(17) 0.0334(9) 0.0681(11) -0.0011(8) 0.0437(11) -0.0040(9)
N3 0.0843(11) 0.0338(8) 0.0576(9) -0.0021(7) 0.0121(8) -0.0087(7)
C1 0.0636(11) 0.0357(10) 0.0504(10) 0.0064(7) 0.0147(8) -0.0008(7)
C2 0.0688(11) 0.0344(10) 0.0456(9) -0.0067(7) 0.0123(8) -0.0021(8)
N5 0.059(2) 0.145(4) 0.064(2) 0.018(2) -0.0104(18) 0.004(2)
C3 0.053(3) 0.047(2) 0.044(2) 0.0041(17) -0.0071(19) 0.0037(19)
C4 0.049(2) 0.048(2) 0.051(3) 0.0039(18) -0.0100(19) 0.0029(18)
P1 0.0441(3) 0.0452(3) 0.0449(3) 0.000 0.0081(2) 0.000
C5 0.0470(9) 0.0467(10) 0.0481(9) -0.0004(7) 0.0097(7) 0.0004(7)
C6 0.0491(10) 0.0646(12) 0.0609(11) -0.0149(9) 0.0092(8) -0.0028(9)
C7 0.0477(10) 0.0805(15) 0.0748(14) -0.0143(11) 0.0183(9) 0.0002(10)
C8 0.0731(14) 0.0576(12) 0.0709(13) -0.0073(10) 0.0260(10) 0.0080(10)
C9 0.0738(14) 0.0535(12) 0.0784(14) -0.0169(10) 0.0159(11) -0.0060(10)
C10 0.0508(11) 0.0544(11) 0.0791(14) -0.0120(10) 0.0128(10) -0.0071(8)
C11 0.0436(9) 0.0459(10) 0.0487(9) 0.0021(7) 0.0067(7) -0.0017(7)
C12 0.0581(11) 0.0584(12) 0.0576(11) -0.0003(9) 0.0127(9) 0.0044(9)
C13 0.0532(11) 0.0505(11) 0.0820(15) 0.0005(10) 0.0074(9) 0.0029(8)
C14 0.0647(12) 0.0506(12) 0.0784(15) 0.0157(10) -0.0082(10) -0.0087(9)
C15 0.0808(14) 0.0587(13) 0.0512(11) 0.0093(9) 0.0024(10) -0.0130(10)
C16 0.0614(11) 0.0487(10) 0.0499(10) 0.0008(8) 0.0095(8) -0.0076(8)

loop_
_atom_type_symbol
_atom_type_description
_atom_type_scat_dispersion_real
_atom_type_scat_dispersion_imag
_atom_type_scat_source
C C 0.0033 0.0016 'International Tables Vol C Tables 4.2.6.8 and 6.1.1.4'
H H 0.0000 0.0000 'International Tables Vol C Tables 4.2.6.8 and 6.1.1.4'
N N 0.0061 0.0033 'International Tables Vol C Tables 4.2.6.8 and 6.1.1.4'
P P 0.1023 0.0942 'International Tables Vol C Tables 4.2.6.8 and 6.1.1.4'
Mn Mn 0.3368 0.7283 'International Tables Vol C Tables 4.2.6.8 and 6.1.1.4'

loop_
_geom_angle_atom_site_label_1
_geom_angle_atom_site_label_2
_geom_angle_atom_site_label_3
_geom_angle
_geom_angle_site_symmetry_1
_geom_angle_site_symmetry_3
_geom_angle_publ_flag
N1 Mn1 N1 86.65(8) 2 . ?
N1 Mn1 N3 94.28(6) 2 2_565 ?
N1 Mn1 N3 179.05(6) . 2_565 ?
N1 Mn1 N3 179.05(6) 2 1_565 ?
N1 Mn1 N3 94.28(6) . 1_565 ?
N3 Mn1 N3 84.78(8) 2_565 1_565 ?
N1 Mn1 N4 90.83(10) 2 . ?
N1 Mn1 N4 87.09(10) . . ?
N3 Mn1 N4 93.05(10) 2_565 . ?
N3 Mn1 N4 89.07(10) 1_565 . ?
N1 Mn1 N4 87.09(10) 2 2 ?
N1 Mn1 N4 90.83(10) . 2 ?
N3 Mn1 N4 89.07(10) 2_565 2 ?
N3 Mn1 N4 93.05(10) 1_565 2 ?
N4 Mn1 N4 177.1(2) . 2 ?
N1 Mn1 N6 84.38(11) 2 3_656 ?
N1 Mn1 N6 95.88(10) . 3_656 ?
N3 Mn1 N6 84.37(10) 2_565 3_656 ?
N3 Mn1 N6 95.36(10) 1_565 3_656 ?
N4 Mn1 N6 11.24(13) . 3_656 ?
N4 Mn1 N6 168.81(13) 2 3_656 ?
N1 Mn1 N6 95.88(10) 2 4 ?
N1 Mn1 N6 84.38(11) . 4 ?
N3 Mn1 N6 95.36(10) 2_565 4 ?
N3 Mn1 N6 84.37(10) 1_565 4 ?
N4 Mn1 N6 168.81(13) . 4 ?
N4 Mn1 N6 11.24(13) 2 4 ?
N6 Mn1 N6 179.6(2) 3_656 4 ?
C1 N1 Mn1 158.70(15) . . ?
C2 N2 C1 119.35(17) . . ?
C2 N3 Mn1 160.25(16) . 1_545 ?
N1 C1 N2 173.1(2) . . ?
N3 C2 N2 173.8(2) . . ?
N6 N4 C3 91.2(9) 3_656 . ?
N6 N4 C4 55.1(8) 3_656 3_656 ?
C3 N4 C4 40.1(3) . 3_656 ?
N6 N4 Mn1 85.2(9) 3_656 . ?
C3 N4 Mn1 175.5(4) . . ?
C4 N4 Mn1 137.6(3) 3_656 . ?
C4 N5 C3 126.7(4) . . ?
C4 N5 C4 102.2(3) . 3_656 ?
C3 N5 C4 24.5(2) . 3_656 ?
C4 N5 C3 24.1(2) . 3_656 ?
C3 N5 C3 102.6(3) . 3_656 ?
C4 N5 C3 78.1(2) 3_656 3_656 ?
N4 N6 C4 105.4(10) 3_656 . ?
N4 N6 C3 67.4(9) 3_656 3_656 ?
C4 N6 C3 42.2(3) . 3_656 ?
N4 N6 Mn1 83.5(9) 3_656 3_656 ?
C4 N6 Mn1 162.0(4) . 3_656 ?
C3 N6 Mn1 150.8(4) 3_656 3_656 ?
C4 C3 N4 80.2(5) 3_656 . ?
C4 C3 N6 60.8(4) 3_656 3_656 ?
N4 C3 N6 21.4(3) . 3_656 ?
C4 C3 N5 115.7(6) 3_656 . ?
N4 C3 N5 163.0(5) . . ?
N6 C3 N5 175.4(5) 3_656 . ?
C4 C3 N5 38.4(4) 3_656 3_656 ?
N4 C3 N5 118.5(4) . 3_656 ?
N6 C3 N5 99.0(4) 3_656 3_656 ?
N5 C3 N5 77.4(3) . 3_656 ?
C3 C4 N6 77.0(5) 3_656 . ?
C3 C4 N5 117.5(6) 3_656 . ?
N6 C4 N5 164.2(6) . . ?
C3 C4 N4 59.7(4) 3_656 3_656 ?
N6 C4 N4 19.5(3) . 3_656 ?
N5 C4 N4 176.1(5) . 3_656 ?
C3 C4 N5 39.8(4) 3_656 3_656 ?
N6 C4 N5 116.7(4) . 3_656 ?
N5 C4 N5 77.8(3) . 3_656 ?
N4 C4 N5 99.3(4) 3_656 3_656 ?
C5 P1 C5 108.16(12) . 2_655 ?
C5 P1 C11 111.48(8) . 2_655 ?
C5 P1 C11 111.12(8) 2_655 2_655 ?
C5 P1 C11 111.12(8) . . ?
C5 P1 C11 111.48(8) 2_655 . ?
C11 P1 C11 103.48(11) 2_655 . ?
C6 C5 C10 119.51(17) . . ?
C6 C5 P1 122.36(14) . . ?
C10 C5 P1 118.13(13) . . ?
C7 C6 C5 119.93(18) . . ?
C8 C7 C6 120.47(19) . . ?
C7 C8 C9 120.02(18) . . ?
C8 C9 C10 120.26(19) . . ?
C9 C10 C5 119.81(18) . . ?
C16 C11 C12 120.22(16) . . ?
C16 C11 P1 121.95(14) . . ?
C12 C11 P1 117.42(13) . . ?
C13 C12 C11 119.78(18) . . ?
C14 C13 C12 119.69(19) . . ?
C15 C14 C13 120.80(18) . . ?
C14 C15 C16 120.32(19) . . ?
C11 C16 C15 119.18(19) . . ?

loop_
_geom_bond_atom_site_label_1
_geom_bond_atom_site_label_2
_geom_bond_distance
_geom_bond_site_symmetry_2
_geom_bond_publ_flag
Mn1 N1 2.2075(16) 2 ?
Mn1 N1 2.2075(16) . ?
Mn1 N3 2.2188(15) 2_565 ?
Mn1 N3 2.2188(15) 1_565 ?
Mn1 N4 2.274(4) . ?
Mn1 N4 2.274(4) 2 ?
Mn1 N6 2.281(4) 3_656 ?
Mn1 N6 2.281(4) 4 ?
N1 C1 1.139(2) . ?
N2 C2 1.298(2) . ?
N2 C1 1.301(2) . ?
N3 C2 1.145(2) . ?
N3 Mn1 2.2188(15) 1_545 ?
N4 N6 0.446(5) 3_656 ?
N4 C3 1.127(5) . ?
N4 C4 1.287(6) 3_656 ?
N5 C4 1.281(5) . ?
N5 C3 1.297(5) . ?
N5 C4 1.828(6) 3_656 ?
N5 C3 1.829(6) 3_656 ?
N6 N4 0.446(5) 3_656 ?
N6 C4 1.094(5) . ?
N6 C3 1.221(6) 3_656 ?
N6 Mn1 2.281(4) 3_656 ?
C3 C4 0.842(5) 3_656 ?
C3 N6 1.221(6) 3_656 ?
C3 N5 1.829(6) 3_656 ?
C4 C3 0.842(5) 3_656 ?
C4 N4 1.287(6) 3_656 ?
C4 N5 1.828(6) 3_656 ?
P1 C5 1.7946(17) . ?
P1 C5 1.7946(17) 2_655 ?
P1 C11 1.7981(17) 2_655 ?
P1 C11 1.7981(17) . ?
C5 C6 1.383(2) . ?
C5 C10 1.394(3) . ?
C6 C7 1.376(3) . ?
C7 C8 1.374(3) . ?
C8 C9 1.375(3) . ?
C9 C10 1.376(3) . ?
C11 C16 1.382(2) . ?
C11 C12 1.395(3) . ?
C12 C13 1.376(3) . ?
C13 C14 1.374(3) . ?
C14 C15 1.372(3) . ?
C15 C16 1.383(3) . ?

loop_
_geom_torsion_atom_site_label_1
_geom_torsion_atom_site_label_2
_geom_torsion_atom_site_label_3
_geom_torsion_atom_site_label_4
_geom_torsion
_geom_torsion_site_symmetry_1
_geom_torsion_site_symmetry_2
_geom_torsion_site_symmetry_3
_geom_torsion_site_symmetry_4
_geom_torsion_publ_flag
N1 Mn1 N1 C1 16.6(4) 2 . . . ?
N3 Mn1 N1 C1 -154(3) 2_565 . . . ?
N3 Mn1 N1 C1 -163.5(4) 1_565 . . . ?
N4 Mn1 N1 C1 107.6(5) . . . . ?
N4 Mn1 N1 C1 -70.4(5) 2 . . . ?
N6 Mn1 N1 C1 100.6(5) 3_656 . . . ?
N6 Mn1 N1 C1 -79.6(5) 4 . . . ?
Mn1 N1 C1 N2 165.1(16) . . . . ?
C2 N2 C1 N1 168.6(18) . . . . ?
Mn1 N3 C2 N2 -165.1(17) 1_545 . . . ?
C1 N2 C2 N3 -166.0(19) . . . . ?
N1 Mn1 N4 N6 -54.9(9) 2 . . 3_656 ?
N1 Mn1 N4 N6 -141.5(9) . . . 3_656 ?
N3 Mn1 N4 N6 39.4(9) 2_565 . . 3_656 ?
N3 Mn1 N4 N6 124.2(9) 1_565 . . 3_656 ?
N4 Mn1 N4 N6 -98.2(9) 2 . . 3_656 ?
N6 Mn1 N4 N6 178.1(10) 4 . . 3_656 ?
N1 Mn1 N4 C3 -93(5) 2 . . . ?
N1 Mn1 N4 C3 -180(100) . . . . ?
N3 Mn1 N4 C3 1(5) 2_565 . . . ?
N3 Mn1 N4 C3 86(5) 1_565 . . . ?
N4 Mn1 N4 C3 -136(5) 2 . . . ?
N6 Mn1 N4 C3 -38(4) 3_656 . . . ?
N6 Mn1 N4 C3 140(5) 4 . . . ?
N1 Mn1 N4 C4 -35.5(5) 2 . . 3_656 ?
N1 Mn1 N4 C4 -122.1(5) . . . 3_656 ?
N3 Mn1 N4 C4 58.9(5) 2_565 . . 3_656 ?
N3 Mn1 N4 C4 143.6(5) 1_565 . . 3_656 ?
N4 Mn1 N4 C4 -78.7(5) 2 . . 3_656 ?
N6 Mn1 N4 C4 19.4(7) 3_656 . . 3_656 ?
N6 Mn1 N4 C4 -162.4(5) 4 . . 3_656 ?
N6 N4 C3 C4 24.0(10) 3_656 . . 3_656 ?
Mn1 N4 C3 C4 62(5) . . . 3_656 ?
C4 N4 C3 N6 -24.0(10) 3_656 . . 3_656 ?
Mn1 N4 C3 N6 38(4) . . . 3_656 ?
N6 N4 C3 N5 -175.7(16) 3_656 . . . ?
C4 N4 C3 N5 160(2) 3_656 . . . ?
Mn1 N4 C3 N5 -138(4) . . . . ?
N6 N4 C3 N5 26.2(11) 3_656 . . 3_656 ?
C4 N4 C3 N5 2.2(4) 3_656 . . 3_656 ?
Mn1 N4 C3 N5 64(5) . . . 3_656 ?
C4 N5 C3 C4 -3.5(11) . . . 3_656 ?
C3 N5 C3 C4 -2.0(6) 3_656 . . 3_656 ?
C4 N5 C3 N4 -161.8(14) . . . . ?
C4 N5 C3 N4 -158(2) 3_656 . . . ?
C3 N5 C3 N4 -160.3(17) 3_656 . . . ?
C4 N5 C3 N6 38(6) . . . 3_656 ?
C4 N5 C3 N6 41(6) 3_656 . . 3_656 ?
C3 N5 C3 N6 39(6) 3_656 . . 3_656 ?
C4 N5 C3 N5 -1.5(4) . . . 3_656 ?
C4 N5 C3 N5 2.0(6) 3_656 . . 3_656 ?
C3 N5 C3 N5 0.0 3_656 . . 3_656 ?
N4 N6 C4 C3 -26.1(11) 3_656 . . 3_656 ?
Mn1 N6 C4 C3 -144.3(11) 3_656 . . 3_656 ?
N4 N6 C4 N5 176.3(17) 3_656 . . . ?
C3 N6 C4 N5 -158(2) 3_656 . . . ?
Mn1 N6 C4 N5 58(3) 3_656 . . . ?
C3 N6 C4 N4 26.1(11) 3_656 . . 3_656 ?
Mn1 N6 C4 N4 -118.2(18) 3_656 . . 3_656 ?
N4 N6 C4 N5 -28.6(11) 3_656 . . 3_656 ?
C3 N6 C4 N5 -2.5(4) 3_656 . . 3_656 ?
Mn1 N6 C4 N5 -146.8(10) 3_656 . . 3_656 ?
C3 N5 C4 C3 3.6(11) . . . 3_656 ?
C4 N5 C4 C3 2.1(6) 3_656 . . 3_656 ?
C3 N5 C4 N6 158.8(16) . . . . ?
C4 N5 C4 N6 157.3(19) 3_656 . . . ?
C3 N5 C4 N6 155(2) 3_656 . . . ?
C3 N5 C4 N4 -40(8) . . . 3_656 ?
C4 N5 C4 N4 -41(7) 3_656 . . 3_656 ?
C3 N5 C4 N4 -43(7) 3_656 . . 3_656 ?
C3 N5 C4 N5 1.5(4) . . . 3_656 ?
C4 N5 C4 N5 0.0 3_656 . . 3_656 ?
C3 N5 C4 N5 -2.1(6) 3_656 . . 3_656 ?
C5 P1 C5 C6 130.17(18) 2_655 . . . ?
C11 P1 C5 C6 7.72(18) 2_655 . . . ?
C11 P1 C5 C6 -107.15(16) . . . . ?
C5 P1 C5 C10 -49.98(14) 2_655 . . . ?
C11 P1 C5 C10 -172.44(15) 2_655 . . . ?
C11 P1 C5 C10 72.69(17) . . . . ?
C10 C5 C6 C7 -0.1(3) . . . . ?
P1 C5 C6 C7 179.76(16) . . . . ?
C5 C6 C7 C8 0.3(3) . . . . ?
C6 C7 C8 C9 -0.2(3) . . . . ?
C7 C8 C9 C10 0.1(3) . . . . ?
C8 C9 C10 C5 0.1(3) . . . . ?
C6 C5 C10 C9 -0.1(3) . . . . ?
P1 C5 C10 C9 -179.95(17) . . . . ?
C5 P1 C11 C16 -3.04(17) . . . . ?
C5 P1 C11 C16 117.70(15) 2_655 . . . ?
C11 P1 C11 C16 -122.80(17) 2_655 . . . ?
C5 P1 C11 C12 169.67(14) . . . . ?
C5 P1 C11 C12 -69.59(16) 2_655 . . . ?
C11 P1 C11 C12 49.91(12) 2_655 . . . ?
C16 C11 C12 C13 0.0(3) . . . . ?
P1 C11 C12 C13 -172.80(15) . . . . ?
C11 C12 C13 C14 0.5(3) . . . . ?
C12 C13 C14 C15 -1.2(3) . . . . ?
C13 C14 C15 C16 1.4(3) . . . . ?
C12 C11 C16 C15 0.1(3) . . . . ?
P1 C11 C16 C15 172.58(15) . . . . ?
C14 C15 C16 C11 -0.8(3) . . . . ?
